data_2220731
loop_
_publ_author_name
'Khawar Rauf, M.'
'Bolte, Michael'
'Badshah, Amin'

_publ_section_title
;
 1-(3-Chlorobenzoyl)-3-(2,3-dimethylphenyl)thiourea
;
_journal_coeditor_code BV2114
_journal_issue 2
_journal_name_full 'Acta Crystallographica Section E'
_journal_page_first o240
_journal_paper_doi 10.1107/S1600536809000063
_journal_volume 65
_journal_year 2009
_chemical_formula_iupac 'C16 H15 Cl N2 O S'
_chemical_formula_moiety 'C16 H15 Cl N2 O S'
_chemical_formula_sum 'C16 H15 Cl N2 O S'
_chemical_formula_weight 318.81
_chemical_name_systematic
;
1-(3-chlorobenzoyl)-3-(2,3-dimethylphenyl)thiourea
;
_space_group_IT_number 2
_symmetry_cell_setting triclinic
_symmetry_space_group_name_Hall '-P 1'
_symmetry_space_group_name_H-M 'P -1'
_atom_sites_solution_hydrogens geom
_atom_sites_solution_primary direct
_atom_sites_solution_secondary difmap
_audit_creation_method SHELXL97
_cell_angle_alpha 93.296(8)
_cell_angle_beta 92.623(8)
_cell_angle_gamma 102.579(9)
_cell_formula_units_Z 2
_cell_length_a 8.1315(9)
_cell_length_b 9.3906(12)
_cell_length_c 10.5310(12)
_cell_measurement_reflns_used 7706
_cell_measurement_temperature 173(2)
_cell_measurement_theta_max 26.1
_cell_measurement_theta_min 3.7
_cell_volume 782.14(16)
_computing_cell_refinement 'X-AREA (Stoe & Cie, 2001)'
_computing_data_collection 'X-AREA (Stoe & Cie, 2001)'
_computing_data_reduction 'X-AREA (Stoe & Cie, 2001)'
_computing_molecular_graphics 'XP in SHELXTL-Plus (Sheldrick, 2008)'
_computing_publication_material 'SHELXL97 (Sheldrick, 2008)'
_computing_structure_refinement 'SHELXL97 (Sheldrick, 2008)'
_computing_structure_solution 'SHELXS97 (Sheldrick, 2008)'
_diffrn_ambient_temperature 173(2)
_diffrn_measured_fraction_theta_full 0.995
_diffrn_measured_fraction_theta_max 0.990
_diffrn_measurement_device_type 'Stoe IPDS II two-circle'
_diffrn_measurement_method \w
_diffrn_radiation_monochromator graphite
_diffrn_radiation_source 'fine-focus sealed tube'
_diffrn_radiation_type MoK\a
_diffrn_radiation_wavelength 0.71073
_diffrn_reflns_av_R_equivalents 0.0366
_diffrn_reflns_av_sigmaI/netI 0.0292
_diffrn_reflns_limit_h_max 10
_diffrn_reflns_limit_h_min -10
_diffrn_reflns_limit_k_max 11
_diffrn_reflns_limit_k_min -10
_diffrn_reflns_limit_l_max 12
_diffrn_reflns_limit_l_min -12
_diffrn_reflns_number 8257
_diffrn_reflns_theta_full 25.00
_diffrn_reflns_theta_max 26.10
_diffrn_reflns_theta_min 3.58
_diffrn_standards_number 0
_exptl_absorpt_coefficient_mu 0.377
_exptl_absorpt_correction_T_max 0.8607
_exptl_absorpt_correction_T_min 0.8456
_exptl_absorpt_correction_type multi-scan
_exptl_absorpt_process_details '(MULABS; Spek, 2003; Blessing, 1995)'
_exptl_crystal_colour colourless
_exptl_crystal_density_diffrn 1.354
_exptl_crystal_density_method 'not measured'
_exptl_crystal_description block
_exptl_crystal_F_000 332
_exptl_crystal_size_max 0.46
_exptl_crystal_size_mid 0.42
_exptl_crystal_size_min 0.41
_refine_diff_density_max 0.273
_refine_diff_density_min -0.325
_refine_ls_extinction_coef 0.097(5)
_refine_ls_extinction_expression Fc^*^=kFc[1+0.001xFc^2^\l^3^/sin(2\q)]^-1/4^
_refine_ls_extinction_method 'SHELXL97 (Sheldrick, 2008)'
_refine_ls_goodness_of_fit_ref 1.040
_refine_ls_hydrogen_treatment mixed
_refine_ls_matrix_type full
_refine_ls_number_parameters 201
_refine_ls_number_reflns 3066
_refine_ls_number_restraints 0
_refine_ls_restrained_S_all 1.040
_refine_ls_R_factor_all 0.0352
_refine_ls_R_factor_gt 0.0323
_refine_ls_shift/su_max 0.000
_refine_ls_shift/su_mean 0.000
_refine_ls_structure_factor_coef Fsqd
_refine_ls_weighting_details 'calc w = 1/[\s^2^(Fo^2^)+(0.0410P)^2^+0.3782P] where P=(Fo^2^+2Fc^2^)/3'
_refine_ls_weighting_scheme calc
_refine_ls_wR_factor_gt 0.0833
_refine_ls_wR_factor_ref 0.0852
_reflns_number_gt 2846
_reflns_number_total 3066
_reflns_threshold_expression I>2\s(I)
_cod_data_source_file bv2114.cif
_cod_data_source_block I
_cod_database_code 2220731
_cod_database_fobs_code 2220731

loop_
_symmetry_equiv_pos_as_xyz
'x, y, z'
'-x, -y, -z'

loop_
_atom_site_type_symbol
_atom_site_label
_atom_site_fract_x
_atom_site_fract_y
_atom_site_fract_z
_atom_site_U_iso_or_equiv
_atom_site_adp_type
_atom_site_calc_flag
_atom_site_refinement_flags
_atom_site_occupancy
_atom_site_disorder_assembly
_atom_site_disorder_group
S S1 0.23509(5) 0.60717(4) 0.59551(4) 0.02881(14) Uani d . 1 . .
Cl Cl1 -0.24623(5) -0.05881(5) 0.30214(4) 0.03438(14) Uani d . 1 . .
O O1 -0.01441(13) 0.25159(11) 0.84778(9) 0.0258(2) Uani d . 1 . .
N N1 0.03004(15) 0.36655(13) 0.66166(11) 0.0201(3) Uani d . 1 . .
H H1 -0.014(2) 0.3701(19) 0.5889(18) 0.025(4) Uiso d . 1 . .
N N2 0.24161(15) 0.47809(13) 0.81460(11) 0.0215(3) Uani d . 1 . .
H H2 0.192(2) 0.412(2) 0.8612(19) 0.034(5) Uiso d . 1 . .
C C1 -0.04406(17) 0.25179(15) 0.73206(13) 0.0192(3) Uani d . 1 . .
C C2 0.16893(17) 0.48027(14) 0.69839(13) 0.0190(3) Uani d . 1 . .
C C11 -0.16148(16) 0.12650(14) 0.65810(13) 0.0190(3) Uani d . 1 . .
C C12 -0.15027(17) 0.09819(15) 0.52694(13) 0.0203(3) Uani d . 1 . .
H H12 -0.0703 0.1612 0.4809 0.024 Uiso calc R 1 . .
C C13 -0.25894(18) -0.02426(15) 0.46557(14) 0.0232(3) Uani d . 1 . .
C C14 -0.37636(19) -0.11864(16) 0.53128(16) 0.0280(3) Uani d . 1 . .
H H14 -0.4495 -0.2015 0.4877 0.034 Uiso calc R 1 . .
C C15 -0.38527(18) -0.09009(16) 0.66142(16) 0.0280(3) Uani d . 1 . .
H H15 -0.4650 -0.1538 0.7071 0.034 Uiso calc R 1 . .
C C16 -0.27787(18) 0.03152(16) 0.72518(14) 0.0238(3) Uani d . 1 . .
H H16 -0.2837 0.0499 0.8143 0.029 Uiso calc R 1 . .
C C21 0.39206(17) 0.58278(15) 0.86417(13) 0.0194(3) Uani d . 1 . .
C C22 0.55031(18) 0.56849(15) 0.82648(13) 0.0213(3) Uani d . 1 . .
C C23 0.69413(18) 0.67134(16) 0.88045(14) 0.0240(3) Uani d . 1 . .
C C24 0.67324(19) 0.78059(16) 0.96980(14) 0.0255(3) Uani d . 1 . .
H H24 0.7701 0.8486 1.0066 0.031 Uiso calc R 1 . .
C C25 0.5146(2) 0.79247(17) 1.00630(14) 0.0280(3) Uani d . 1 . .
H H25 0.5034 0.8679 1.0671 0.034 Uiso calc R 1 . .
C C26 0.37181(18) 0.69272(16) 0.95296(14) 0.0243(3) Uani d . 1 . .
H H26 0.2624 0.6996 0.9768 0.029 Uiso calc R 1 . .
C C27 0.5701(2) 0.44874(18) 0.73006(16) 0.0325(4) Uani d . 1 . .
H H27A 0.4650 0.3736 0.7199 0.049 Uiso calc R 1 . .
H H27B 0.6625 0.4049 0.7598 0.049 Uiso calc R 1 . .
H H27C 0.5956 0.4901 0.6480 0.049 Uiso calc R 1 . .
C C28 0.8687(2) 0.6643(2) 0.84115(18) 0.0412(4) Uani d . 1 . .
H H28A 0.9513 0.7479 0.8823 0.062 Uiso calc R 1 . .
H H28B 0.8720 0.6671 0.7484 0.062 Uiso calc R 1 . .
H H28C 0.8961 0.5732 0.8672 0.062 Uiso calc R 1 . .

loop_
_atom_site_aniso_label
_atom_site_aniso_U_11
_atom_site_aniso_U_22
_atom_site_aniso_U_33
_atom_site_aniso_U_12
_atom_site_aniso_U_13
_atom_site_aniso_U_23
S1 0.0257(2) 0.0279(2) 0.0257(2) -0.00979(15) -0.00909(14) 0.01144(15)
Cl1 0.0333(2) 0.0398(2) 0.0276(2) 0.00868(17) -0.00649(16) -0.01303(16)
O1 0.0274(5) 0.0271(5) 0.0184(5) -0.0040(4) -0.0013(4) 0.0031(4)
N1 0.0201(6) 0.0193(6) 0.0172(6) -0.0028(4) -0.0054(5) 0.0021(4)
N2 0.0202(6) 0.0212(6) 0.0188(6) -0.0040(5) -0.0040(5) 0.0030(5)
C1 0.0175(6) 0.0190(6) 0.0199(7) 0.0015(5) 0.0001(5) 0.0016(5)
C2 0.0171(6) 0.0180(6) 0.0201(7) 0.0008(5) -0.0019(5) 0.0007(5)
C11 0.0159(6) 0.0166(6) 0.0234(7) 0.0020(5) -0.0026(5) 0.0019(5)
C12 0.0179(6) 0.0182(6) 0.0238(7) 0.0026(5) -0.0021(5) 0.0008(5)
C13 0.0227(7) 0.0216(7) 0.0253(7) 0.0078(5) -0.0061(6) -0.0046(6)
C14 0.0222(7) 0.0184(7) 0.0395(9) -0.0007(5) -0.0090(6) -0.0025(6)
C15 0.0215(7) 0.0211(7) 0.0384(9) -0.0023(6) -0.0023(6) 0.0078(6)
C16 0.0215(7) 0.0226(7) 0.0255(7) 0.0009(5) -0.0006(6) 0.0046(6)
C21 0.0206(7) 0.0189(6) 0.0163(6) 0.0002(5) -0.0050(5) 0.0023(5)
C22 0.0236(7) 0.0211(7) 0.0184(7) 0.0041(5) -0.0029(5) 0.0011(5)
C23 0.0204(7) 0.0285(7) 0.0220(7) 0.0032(6) -0.0033(5) 0.0038(6)
C24 0.0235(7) 0.0249(7) 0.0240(7) -0.0014(6) -0.0084(6) 0.0014(6)
C25 0.0321(8) 0.0252(7) 0.0245(7) 0.0056(6) -0.0055(6) -0.0073(6)
C26 0.0206(7) 0.0286(7) 0.0229(7) 0.0053(6) -0.0018(5) -0.0021(6)
C27 0.0316(8) 0.0343(8) 0.0311(8) 0.0092(7) 0.0010(6) -0.0083(7)
C28 0.0225(8) 0.0568(11) 0.0410(10) 0.0047(7) -0.0002(7) -0.0057(8)

loop_
_atom_type_symbol
_atom_type_description
_atom_type_scat_dispersion_real
_atom_type_scat_dispersion_imag
_atom_type_scat_source
C C 0.0033 0.0016 'International Tables Vol C Tables 4.2.6.8 and 6.1.1.4'
H H 0.0000 0.0000 'International Tables Vol C Tables 4.2.6.8 and 6.1.1.4'
Cl Cl 0.1484 0.1585 'International Tables Vol C Tables 4.2.6.8 and 6.1.1.4'
N N 0.0061 0.0033 'International Tables Vol C Tables 4.2.6.8 and 6.1.1.4'
O O 0.0106 0.0060 'International Tables Vol C Tables 4.2.6.8 and 6.1.1.4'
S S 0.1246 0.1234 'International Tables Vol C Tables 4.2.6.8 and 6.1.1.4'

loop_
_geom_angle_atom_site_label_1
_geom_angle_atom_site_label_2
_geom_angle_atom_site_label_3
_geom_angle_site_symmetry_1
_geom_angle_site_symmetry_3
_geom_angle
_geom_angle_publ_flag
C1 N1 C2 . . 127.82(12) ?
C1 N1 H1 . . 117.0(12) ?
C2 N1 H1 . . 115.2(12) ?
C2 N2 C21 . . 123.54(12) ?
C2 N2 H2 . . 116.1(13) ?
C21 N2 H2 . . 120.3(13) ?
O1 C1 N1 . . 122.49(12) ?
O1 C1 C11 . . 121.81(12) ?
N1 C1 C11 . . 115.70(12) ?
N2 C2 N1 . . 116.65(12) ?
N2 C2 S1 . . 124.50(10) ?
N1 C2 S1 . . 118.84(10) ?
C16 C11 C12 . . 120.14(12) ?
C16 C11 C1 . . 117.91(12) ?
C12 C11 C1 . . 121.84(12) ?
C13 C12 C11 . . 118.60(13) ?
C13 C12 H12 . . 120.7 ?
C11 C12 H12 . . 120.7 ?
C14 C13 C12 . . 121.68(14) ?
C14 C13 Cl1 . . 119.67(11) ?
C12 C13 Cl1 . . 118.64(12) ?
C15 C14 C13 . . 119.17(13) ?
C15 C14 H14 . . 120.4 ?
C13 C14 H14 . . 120.4 ?
C14 C15 C16 . . 120.31(14) ?
C14 C15 H15 . . 119.8 ?
C16 C15 H15 . . 119.8 ?
C15 C16 C11 . . 120.08(14) ?
C15 C16 H16 . . 120.0 ?
C11 C16 H16 . . 120.0 ?
C26 C21 C22 . . 122.41(13) ?
C26 C21 N2 . . 117.43(13) ?
C22 C21 N2 . . 120.12(12) ?
C21 C22 C23 . . 117.98(13) ?
C21 C22 C27 . . 121.75(13) ?
C23 C22 C27 . . 120.27(13) ?
C24 C23 C22 . . 119.38(13) ?
C24 C23 C28 . . 120.03(14) ?
C22 C23 C28 . . 120.59(14) ?
C25 C24 C23 . . 121.69(13) ?
C25 C24 H24 . . 119.2 ?
C23 C24 H24 . . 119.2 ?
C24 C25 C26 . . 119.50(14) ?
C24 C25 H25 . . 120.2 ?
C26 C25 H25 . . 120.2 ?
C21 C26 C25 . . 119.04(13) ?
C21 C26 H26 . . 120.5 ?
C25 C26 H26 . . 120.5 ?
C22 C27 H27A . . 109.5 ?
C22 C27 H27B . . 109.5 ?
H27A C27 H27B . . 109.5 ?
C22 C27 H27C . . 109.5 ?
H27A C27 H27C . . 109.5 ?
H27B C27 H27C . . 109.5 ?
C23 C28 H28A . . 109.5 ?
C23 C28 H28B . . 109.5 ?
H28A C28 H28B . . 109.5 ?
C23 C28 H28C . . 109.5 ?
H28A C28 H28C . . 109.5 ?
H28B C28 H28C . . 109.5 ?

loop_
_geom_bond_atom_site_label_1
_geom_bond_atom_site_label_2
_geom_bond_site_symmetry_2
_geom_bond_distance
_geom_bond_publ_flag
S1 C2 . 1.6751(14) ?
Cl1 C13 . 1.7450(15) ?
O1 C1 . 1.2315(17) ?
N1 C1 . 1.3871(18) ?
N1 C2 . 1.3974(17) ?
N1 H1 . 0.836(19) ?
N2 C2 . 1.3377(18) ?
N2 C21 . 1.4472(17) ?
N2 H2 . 0.86(2) ?
C1 C11 . 1.4966(18) ?
C11 C16 . 1.3986(19) ?
C11 C12 . 1.402(2) ?
C12 C13 . 1.3930(19) ?
C12 H12 . 0.9500 ?
C13 C14 . 1.392(2) ?
C14 C15 . 1.390(2) ?
C14 H14 . 0.9500 ?
C15 C16 . 1.393(2) ?
C15 H15 . 0.9500 ?
C16 H16 . 0.9500 ?
C21 C26 . 1.394(2) ?
C21 C22 . 1.395(2) ?
C22 C23 . 1.417(2) ?
C22 C27 . 1.511(2) ?
C23 C24 . 1.395(2) ?
C23 C28 . 1.511(2) ?
C24 C25 . 1.388(2) ?
C24 H24 . 0.9500 ?
C25 C26 . 1.395(2) ?
C25 H25 . 0.9500 ?
C26 H26 . 0.9500 ?
C27 H27A . 0.9800 ?
C27 H27B . 0.9800 ?
C27 H27C . 0.9800 ?
C28 H28A . 0.9800 ?
C28 H28B . 0.9800 ?
C28 H28C . 0.9800 ?

loop_
_geom_hbond_atom_site_label_D
_geom_hbond_atom_site_label_H
_geom_hbond_atom_site_label_A
_geom_hbond_site_symmetry_A
_geom_hbond_distance_DH
_geom_hbond_distance_HA
_geom_hbond_distance_DA
_geom_hbond_angle_DHA
N2 H2 O1 . 0.86(2) 1.99(2) 2.6840(16) 137.7(17)
N1 H1 S1 2_566 0.836(19) 2.636(19) 3.4376(13) 161.2(15)

loop_
_geom_torsion_atom_site_label_1
_geom_torsion_atom_site_label_2
_geom_torsion_atom_site_label_3
_geom_torsion_atom_site_label_4
_geom_torsion_site_symmetry_1
_geom_torsion_site_symmetry_2
_geom_torsion_site_symmetry_3
_geom_torsion_site_symmetry_4
_geom_torsion
_geom_torsion_publ_flag
C2 N1 C1 O1 . . . . 14.4(2) ?
C2 N1 C1 C11 . . . . -164.92(13) ?
C21 N2 C2 N1 . . . . 176.32(12) ?
C21 N2 C2 S1 . . . . -2.7(2) ?
C1 N1 C2 N2 . . . . 1.0(2) ?
C1 N1 C2 S1 . . . . -179.91(11) ?
O1 C1 C11 C16 . . . . 20.3(2) ?
N1 C1 C11 C16 . . . . -160.43(12) ?
O1 C1 C11 C12 . . . . -155.86(13) ?
N1 C1 C11 C12 . . . . 23.43(19) ?
C16 C11 C12 C13 . . . . 1.1(2) ?
C1 C11 C12 C13 . . . . 177.14(12) ?
C11 C12 C13 C14 . . . . -0.5(2) ?
C11 C12 C13 Cl1 . . . . 179.51(10) ?
C12 C13 C14 C15 . . . . -0.1(2) ?
Cl1 C13 C14 C15 . . . . 179.96(11) ?
C13 C14 C15 C16 . . . . 0.0(2) ?
C14 C15 C16 C11 . . . . 0.7(2) ?
C12 C11 C16 C15 . . . . -1.2(2) ?
C1 C11 C16 C15 . . . . -177.41(13) ?
C2 N2 C21 C26 . . . . 103.83(16) ?
C2 N2 C21 C22 . . . . -78.45(18) ?
C26 C21 C22 C23 . . . . -0.6(2) ?
N2 C21 C22 C23 . . . . -178.24(12) ?
C26 C21 C22 C27 . . . . -179.96(14) ?
N2 C21 C22 C27 . . . . 2.4(2) ?
C21 C22 C23 C24 . . . . 1.0(2) ?
C27 C22 C23 C24 . . . . -179.67(14) ?
C21 C22 C23 C28 . . . . -178.42(14) ?
C27 C22 C23 C28 . . . . 0.9(2) ?
C22 C23 C24 C25 . . . . -0.8(2) ?
C28 C23 C24 C25 . . . . 178.63(15) ?
C23 C24 C25 C26 . . . . 0.2(2) ?
C22 C21 C26 C25 . . . . 0.0(2) ?
N2 C21 C26 C25 . . . . 177.71(13) ?
C24 C25 C26 C21 . . . . 0.2(2) ?

loop_
_cod_related_entry_id
_cod_related_entry_database
_cod_related_entry_code
1 ChemSpider 4121905
